data_2103278
loop_
_publ_author_name
'Farrell, Dorcas M. M.'
'Glidewell, Christopher'
'Low, John N.'
'Skakle, Janet M. S.'
'Zakaria, Choudhury M.'

_publ_section_title
;
 Polymorphs and pseudopolymorphs of
 <i>N</i>,<i>N</i>'-dithiobisphthalimide
;
_journal_issue 2
_journal_name_full 'Acta Crystallographica Section B'
_journal_page_first 289
_journal_page_last 299
_journal_paper_doi 10.1107/S0108768101020006
_journal_volume 58
_journal_year 2002
_chemical_formula_moiety 'C16 H8 N2 O4 S2'
_chemical_formula_sum 'C16 H8 N2 O4 S2'
_chemical_formula_weight 356.36
_chemical_name_systematic
;
N,N'-Dithiodiphthalimide
;
_space_group_IT_number 15
_symmetry_cell_setting monoclinic
_symmetry_space_group_name_Hall '-C 2yc'
_symmetry_space_group_name_H-M 'C 1 2/c 1'
_atom_sites_solution_hydrogens geom
_atom_sites_solution_primary direct
_atom_sites_solution_secondary difmap
_cell_angle_alpha 90.00
_cell_angle_beta 93.845(2)
_cell_angle_gamma 90.00
_cell_formula_units_Z 4
_cell_length_a 14.3752(5)
_cell_length_b 15.9349(10)
_cell_length_c 7.631(10)
_cell_measurement_reflns_used 1974
_cell_measurement_temperature 120(2)
_cell_measurement_theta_max 27.49
_cell_measurement_theta_min 3.21
_cell_volume 1744(2)
_computing_cell_refinement 'DENZO-SMN (Otwinowski & Minor, 1997)'
_computing_data_collection 'Kappa-CCD server software (Nonius, 1997)'
_computing_data_reduction 'DENZO-SMN (Otwinowski & Minor, 1997)'
_computing_molecular_graphics 'PLATON (Spek, 2001)'
_computing_publication_material 'SHELXL-97 (Sheldrick, 1997b) and PRPKAPPA (Ferguson, 1999)'
_computing_structure_refinement 'SHELXL-97 (Sheldrick, 1997b)'
_computing_structure_solution 'SHELXS-97 (Sheldrick, 1997a)'
_diffrn_ambient_temperature 120(2)
_diffrn_measured_fraction_theta_full 0.987
_diffrn_measured_fraction_theta_max 0.987
_diffrn_measurement_device_type Kappa-CCD
_diffrn_measurement_method '\f scans, and \w scans with \k offsets'
_diffrn_radiation_monochromator graphite
_diffrn_radiation_source 'fine-focus sealed X-ray tube'
_diffrn_radiation_type 'Mo K\a'
_diffrn_radiation_wavelength 0.71073
_diffrn_reflns_av_R_equivalents 0.0733
_diffrn_reflns_av_sigmaI/netI 0.0735
_diffrn_reflns_limit_h_max 18
_diffrn_reflns_limit_h_min -17
_diffrn_reflns_limit_k_max 20
_diffrn_reflns_limit_k_min -20
_diffrn_reflns_limit_l_max 9
_diffrn_reflns_limit_l_min -9
_diffrn_reflns_number 5498
_diffrn_reflns_theta_full 27.49
_diffrn_reflns_theta_max 27.49
_diffrn_reflns_theta_min 3.21
_diffrn_standards_decay_% 0
_exptl_absorpt_coefficient_mu 0.326
_exptl_absorpt_correction_T_max 0.9744
_exptl_absorpt_correction_T_min 0.9527
_exptl_absorpt_correction_type multi-scan
_exptl_absorpt_process_details 'DENZO-SMN (Otwinowski & Minor, 1997)'
_exptl_crystal_colour colourless
_exptl_crystal_density_diffrn 1.357
_exptl_crystal_density_method 'not measured'
_exptl_crystal_description block
_exptl_crystal_F_000 728
_exptl_crystal_size_max 0.15
_exptl_crystal_size_mid 0.10
_exptl_crystal_size_min 0.08
_refine_diff_density_max 0.411
_refine_diff_density_min -0.656
_refine_ls_extinction_method none
_refine_ls_goodness_of_fit_ref 1.032
_refine_ls_hydrogen_treatment constr
_refine_ls_matrix_type full
_refine_ls_number_parameters 109
_refine_ls_number_reflns 1974
_refine_ls_number_restraints 0
_refine_ls_restrained_S_all 1.032
_refine_ls_R_factor_all 0.0798
_refine_ls_R_factor_gt 0.0540
_refine_ls_shift/su_max 0.000
_refine_ls_shift/su_mean 0.000
_refine_ls_structure_factor_coef Fsqd
_refine_ls_weighting_details 'w=1/[\s^2^(Fo^2^)+(0.0908P)^2^] where P=(Fo^2^+2Fc^2^)/3'
_refine_ls_weighting_scheme calc
_refine_ls_wR_factor_gt 0.1416
_refine_ls_wR_factor_ref 0.1538
_reflns_number_gt 1437
_reflns_number_total 1974
_reflns_threshold_expression >2\s(I)
_cod_data_source_file na0132.cif
_cod_data_source_block 10
_cod_depositor_comments
;
The following automatic conversions were performed:
'_exptl_absorpt_correction_type' value 'Multi-scan' changed to
'multi-scan' according to
'/home/saulius/struct/CIF-dictionaries/cif_core.dic' dictionary named
'cif_core.dic' version 2.4.1 from 2010-06-29.

Automatic conversion script
Id: cif_fix_enum 1527 2010-12-29 10:47:43Z saulius 

The following automatic conversions were performed:

'_exptl_absorpt_correction_type' value 'Multi-scan' changed to
'multi-scan' according to
/home/saulius/struct/CIF-dictionaries/cif_core.dic dictionary named
'cif_core.dic' version 2.4.1 from 2010-06-29.

Automatic conversion script
Id: cif_fix_values 1715 2011-07-08 13:25:40Z adriana 
;
_cod_original_sg_symbol_H-M C2/c
_cod_database_code 2103278

loop_
_symmetry_equiv_pos_as_xyz
'x, y, z'
'-x, y, -z+1/2'
'x+1/2, y+1/2, z'
'-x+1/2, y+1/2, -z+1/2'
'-x, -y, -z'
'x, -y, z-1/2'
'-x+1/2, -y+1/2, -z'
'x+1/2, -y+1/2, z-1/2'

loop_
_atom_site_label
_atom_site_fract_x
_atom_site_fract_y
_atom_site_fract_z
_atom_site_U_iso_or_equiv
_atom_site_adp_type
_atom_site_calc_flag
_atom_site_refinement_flags
_atom_site_occupancy
_atom_site_type_symbol
S1 0.45331(4) 0.42910(4) 0.14377(8) 0.0327(3) Uani d . 1 S
N1 0.37002(13) 0.36043(12) 0.1929(3) 0.0316(5) Uani d . 1 N
C1 0.37124(18) 0.27298(15) 0.1537(3) 0.0349(6) Uani d . 1 C
O1 0.43325(13) 0.23770(11) 0.0852(2) 0.0426(5) Uani d . 1 O
C2 0.28837(16) 0.38382(15) 0.2762(3) 0.0338(6) Uani d . 1 C
O2 0.27204(12) 0.45353(11) 0.3267(2) 0.0421(5) Uani d . 1 O
C3 0.23349(18) 0.30530(16) 0.2848(3) 0.0367(6) Uani d . 1 C
C4 0.14755(18) 0.29256(19) 0.3544(3) 0.0419(7) Uani d . 1 C
C5 0.1135(2) 0.2100(2) 0.3504(3) 0.0481(8) Uani d . 1 C
C6 0.1628(2) 0.14529(18) 0.2812(3) 0.0487(8) Uani d . 1 C
C7 0.2491(2) 0.15860(16) 0.2104(3) 0.0426(7) Uani d . 1 C
C8 0.28220(17) 0.24009(16) 0.2143(3) 0.0351(6) Uani d . 1 C
H4 0.1137 0.3374 0.4020 0.050 Uiso calc R 1 H
H5 0.0551 0.1986 0.3966 0.058 Uiso calc R 1 H
H6 0.1377 0.0902 0.2815 0.058 Uiso calc R 1 H
H7 0.2831 0.1140 0.1623 0.051 Uiso calc R 1 H

loop_
_atom_site_aniso_label
_atom_site_aniso_U_11
_atom_site_aniso_U_22
_atom_site_aniso_U_33
_atom_site_aniso_U_12
_atom_site_aniso_U_13
_atom_site_aniso_U_23
S1 0.0307(4) 0.0232(4) 0.0462(4) -0.0030(2) 0.0170(3) 0.0037(2)
N1 0.0322(10) 0.0238(10) 0.0413(11) -0.0070(8) 0.0199(9) -0.0037(8)
C1 0.0481(14) 0.0265(13) 0.0323(13) -0.0076(11) 0.0190(11) -0.0040(10)
O1 0.0570(11) 0.0305(10) 0.0434(10) -0.0007(8) 0.0262(9) -0.0035(8)
C2 0.0363(13) 0.0306(13) 0.0362(13) -0.0094(10) 0.0155(11) -0.0072(10)
O2 0.0427(10) 0.0293(10) 0.0570(12) -0.0069(8) 0.0239(9) -0.0101(8)
C3 0.0450(14) 0.0353(14) 0.0317(12) -0.0172(12) 0.0178(11) -0.0082(10)
C4 0.0425(15) 0.0495(17) 0.0358(14) -0.0181(12) 0.0178(11) -0.0093(12)
C5 0.0541(16) 0.0584(19) 0.0339(14) -0.0319(15) 0.0177(12) -0.0059(13)
C6 0.0722(19) 0.0429(16) 0.0321(14) -0.0344(15) 0.0116(13) -0.0075(12)
C7 0.0639(17) 0.0347(14) 0.0312(13) -0.0196(13) 0.0189(13) -0.0083(11)
C8 0.0470(14) 0.0319(13) 0.0279(12) -0.0144(11) 0.0150(11) -0.0055(10)

loop_
_atom_type_symbol
_atom_type_description
_atom_type_scat_dispersion_real
_atom_type_scat_dispersion_imag
_atom_type_scat_source
C C 0.0033 0.0016 'International Tables Vol C Tables 4.2.6.8 and 6.1.1.4'
H H 0.0000 0.0000 'International Tables Vol C Tables 4.2.6.8 and 6.1.1.4'
N N 0.0061 0.0033 'International Tables Vol C Tables 4.2.6.8 and 6.1.1.4'
O O 0.0106 0.0060 'International Tables Vol C Tables 4.2.6.8 and 6.1.1.4'
S S 0.1246 0.1234 'International Tables Vol C Tables 4.2.6.8 and 6.1.1.4'

loop_
_geom_angle_atom_site_label_1
_geom_angle_atom_site_label_2
_geom_angle_atom_site_label_3
_geom_angle_site_symmetry_3
_geom_angle
_geom_angle_publ_flag
N1 S1 S1 2_655 105.30(9) no
C2 N1 C1 . 111.9(2) no
C2 N1 S1 . 123.4(2) no
C1 N1 S1 . 124.8(2) no
O1 C1 N1 . 124.6(2) no
O1 C1 C8 . 130.5(2) no
N1 C1 C8 . 104.9(2) no
O2 C2 N1 . 124.7(2) no
O2 C2 C3 . 130.4(2) no
N1 C2 C3 . 104.9(2) no
C8 C3 C4 . 121.6(2) no
C8 C3 C2 . 109.4(2) no
C4 C3 C2 . 128.9(2) no
C3 C4 C5 . 116.5(3) no
C3 C4 H4 . 121.8 no
C5 C4 H4 . 121.8 no
C6 C5 C4 . 121.5(2) no
C6 C5 H5 . 119.2 no
C4 C5 H5 . 119.2 no
C5 C6 C7 . 121.7(2) no
C5 C6 H6 . 119.1 no
C7 C6 H6 . 119.1 no
C8 C7 C6 . 116.5(3) no
C8 C7 H7 . 121.8 no
C6 C7 H7 . 121.8 no
C3 C8 C7 . 122.1(2) no
C3 C8 C1 . 109.0(2) no
C7 C8 C1 . 128.8(2) no

loop_
_geom_bond_atom_site_label_1
_geom_bond_atom_site_label_2
_geom_bond_site_symmetry_2
_geom_bond_distance
_geom_bond_publ_flag
S1 N1 . 1.683(2) no
S1 S1 2_655 2.034(2) no
N1 C2 . 1.422(3) no
N1 C1 . 1.426(3) no
C1 O1 . 1.203(3) no
C1 C8 . 1.485(3) no
C2 O2 . 1.204(3) no
C2 C3 . 1.483(3) no
C3 C8 . 1.382(4) no
C3 C4 . 1.392(3) no
C4 C5 . 1.403(4) no
C4 H4 . 0.9500 no
C5 C6 . 1.377(5) no
C5 H5 . 0.9500 no
C6 C7 . 1.403(4) no
C6 H6 . 0.9500 no
C7 C8 . 1.383(3) no
C7 H7 . 0.9500 no

loop_
_geom_hbond_atom_site_label_D
_geom_hbond_atom_site_label_H
_geom_hbond_atom_site_label_A
_geom_hbond_site_symmetry_A
_geom_hbond_distance_DH
_geom_hbond_distance_HA
_geom_hbond_distance_DA
_geom_hbond_angle_DHA
_geom_hbond_publ_flag
C5 H5 O1 8_456 0.95 2.55 3.353(5) 142 y

loop_
_geom_torsion_atom_site_label_1
_geom_torsion_atom_site_label_2
_geom_torsion_atom_site_label_3
_geom_torsion_atom_site_label_4
_geom_torsion_site_symmetry_3
_geom_torsion_site_symmetry_4
_geom_torsion
_geom_torsion_publ_flag
C1 N1 S1 S1 . 2_655 -90.0(2) no
C2 N1 S1 S1 . 2_655 91.4(2) no
N1 S1 S1 N1 2_655 2_655 95.2(2) no
